data_4102502
loop_
_publ_author_name
'Sergey I. Druzhinin'
'Peter Mayer'
'Dietmar Stalke'
'Rixa von B\"ulow'
'Mathias Noltemeyer'
'Klaas A. Zachariasse'

_publ_contact_author_address
;
Max-Planck-Institut fuer biophysikalische Chemie, Spektroskopie und 
Photochemische Kinetik
D-37070 Goettingen
Germany
;
_publ_contact_author_email kzachar@gwdg.de
_publ_contact_author_name 'Klaas A. Zachariasse'
_publ_section_title
;
 Intramolecular Charge Transfer with
 1-tert-Butyl-6-cyano-1,2,3,4-tetrahydroquinoline (NTC6) and Other
 Aminobenzonitriles. A Comparison of Experimental Vapor Phase Spectra and
 Crystal Structures with Calculations
;
_journal_name_full 'Journal of the American Chemical Society'
_journal_page_first 7730
_journal_page_last 7744
_journal_paper_doi 10.1021/ja101336n
_journal_volume 132
_journal_year 2010
_chemical_formula_sum 'C13 H18 N2'
_chemical_formula_weight 202.29
_chemical_name_systematic
; 
 ? 
;
_space_group_IT_number 15
_symmetry_cell_setting monoclinic
_symmetry_space_group_name_Hall '-C 2yc'
_symmetry_space_group_name_H-M 'C 1 2/c 1'
_atom_sites_solution_hydrogens geom
_atom_sites_solution_primary direct
_atom_sites_solution_secondary difmap
_audit_creation_method SHELXL
_cell_angle_alpha 90.00
_cell_angle_beta 92.70(3)
_cell_angle_gamma 90.00
_cell_formula_units_Z 16
_cell_length_a 16.649(3)
_cell_length_b 14.441(2)
_cell_length_c 20.354(3)
_cell_measurement_reflns_used 35
_cell_measurement_temperature 293(2)
_cell_measurement_theta_max 12.5
_cell_measurement_theta_min 10
_cell_volume 4888.2(13)
_computing_cell_refinement 'STOE DIF4'
_computing_data_collection 'STOE DIF4'
_computing_data_reduction 'STOE REDU4'
_computing_molecular_graphics SHELXTL
_computing_publication_material SHELXTL
_computing_structure_refinement 'SHELXL-93 (Sheldrick, 1993)'
_computing_structure_solution 'SHELXS-86 (Sheldrick, 1990)'
_diffrn_ambient_temperature 293(2)
_diffrn_measurement_device 'STOE AED2 four circle diffractometer'
_diffrn_measurement_method 'profile fitted theta omega scans'
_diffrn_radiation_monochromator graphite
_diffrn_radiation_source 'fine-focus sealed tube'
_diffrn_radiation_type MoK\a
_diffrn_radiation_wavelength 0.71073
_diffrn_reflns_av_R_equivalents 0.0518
_diffrn_reflns_av_sigmaI/netI 0.0600
_diffrn_reflns_limit_h_max 17
_diffrn_reflns_limit_h_min -17
_diffrn_reflns_limit_k_max 15
_diffrn_reflns_limit_k_min -15
_diffrn_reflns_limit_l_max 21
_diffrn_reflns_limit_l_min -21
_diffrn_reflns_number 6182
_diffrn_reflns_theta_max 22.52
_diffrn_reflns_theta_min 3.59
_diffrn_standards_decay_% none
_diffrn_standards_interval_time '90 min'
_diffrn_standards_number 3
_exptl_absorpt_coefficient_mu 0.065
_exptl_absorpt_correction_type none
_exptl_crystal_colour none
_exptl_crystal_density_diffrn 1.100
_exptl_crystal_density_method none
_exptl_crystal_description blocks
_exptl_crystal_F_000 1760
_exptl_crystal_size_max .4
_exptl_crystal_size_mid .4
_exptl_crystal_size_min .3
_refine_diff_density_max 0.169
_refine_diff_density_min -0.208
_refine_diff_density_rms 0.044
_refine_ls_extinction_method none
_refine_ls_goodness_of_fit_all 1.051
_refine_ls_goodness_of_fit_obs 1.063
_refine_ls_hydrogen_treatment riding
_refine_ls_matrix_type full
_refine_ls_number_parameters 279
_refine_ls_number_reflns 3181
_refine_ls_number_restraints 0
_refine_ls_restrained_S_all 1.061
_refine_ls_restrained_S_obs 1.063
_refine_ls_R_factor_all 0.0709
_refine_ls_R_factor_obs 0.0491
_refine_ls_shift/esd_max 0.000
_refine_ls_shift/esd_mean 0.000
_refine_ls_structure_factor_coef Fsqd
_refine_ls_weighting_details 'w=1/[\s^2^(Fo^2^)+(0.0571P)^2^+1.8310P] where P=(Fo^2^+2Fc^2^)/3'
_refine_ls_weighting_scheme calc
_refine_ls_wR_factor_all 0.1328
_refine_ls_wR_factor_obs 0.1142
_reflns_number_observed 2406
_reflns_number_total 3183
_reflns_observed_criterion >2sigma(I)
_cod_data_source_file ja101336n_si_008.cif
_cod_data_source_block zach3
_cod_depositor_comments
;
The following automatic conversions were performed:

'_refine_ls_weighting_scheme' value 'calc
w=1/[\s^2^(Fo^2^)+(0.0571P)^2^+1.8310P] where P=(Fo^2^+2Fc^2^)/3' was
changed to 'calc'. New tag '_refine_ls_weighting_details' was
created. The value of the new tag was set to
'w=1/[\s^2^(Fo^2^)+(0.0571P)^2^+1.8310P] where P=(Fo^2^+2Fc^2^)/3'.

Automatic conversion script
Id: cif_fix_values 3143 2015-03-26 13:38:13Z robertas 
;
_cod_original_cell_volume 4888.0(14)
_cod_database_code 4102502

loop_
_symmetry_equiv_pos_as_xyz
'x, y, z'
'-x, y, -z+1/2'
'x+1/2, y+1/2, z'
'-x+1/2, y+1/2, -z+1/2'
'-x, -y, -z'
'x, -y, z-1/2'
'-x+1/2, -y+1/2, -z'
'x+1/2, -y+1/2, z-1/2'

loop_
_atom_site_aniso_label
_atom_site_aniso_U_11
_atom_site_aniso_U_22
_atom_site_aniso_U_33
_atom_site_aniso_U_23
_atom_site_aniso_U_13
_atom_site_aniso_U_12
C1 0.0305(14) 0.0289(14) 0.037(2) 0.0021(11) -0.0048(11) -0.0050(12)
C2 0.0300(14) 0.0331(14) 0.0337(14) -0.0065(11) -0.0054(11) 0.0000(12)
C3 0.0267(13) 0.0305(13) 0.0281(13) -0.0004(10) 0.0004(10) -0.0013(11)
C4 0.0225(13) 0.0220(12) 0.0313(13) 0.0001(10) -0.0021(10) 0.0021(11)
C5 0.0300(14) 0.0303(13) 0.0276(13) 0.0002(10) -0.0039(10) -0.0010(11)
C6 0.0314(14) 0.0347(14) 0.0347(14) 0.0062(12) 0.0021(11) -0.0030(12)
C7 0.042(2) 0.041(2) 0.040(2) 0.0032(12) -0.0042(12) -0.0112(14)
N8 0.049(2) 0.066(2) 0.064(2) 0.0081(13) -0.0083(13) -0.0263(15)
N9 0.0246(11) 0.0319(11) 0.0273(11) 0.0013(9) -0.0030(8) -0.0045(9)
C10 0.0298(14) 0.0300(13) 0.0286(13) 0.0022(10) -0.0073(10) -0.0032(11)
C11 0.040(2) 0.042(2) 0.041(2) -0.0048(13) -0.0086(12) 0.0002(13)
C12 0.0336(15) 0.045(2) 0.042(2) 0.0040(12) -0.0118(12) -0.0035(12)
C13 0.0307(14) 0.046(2) 0.0317(14) 0.0061(12) -0.0056(11) -0.0149(12)
C14 0.036(2) 0.083(2) 0.038(2) 0.0017(15) 0.0039(13) -0.011(2)
C15 0.049(2) 0.044(2) 0.045(2) 0.0152(13) -0.0112(13) -0.0096(14)
C1' 0.042(2) 0.047(2) 0.0278(14) -0.0057(12) -0.0059(11) 0.0168(14)
C2' 0.0285(15) 0.053(2) 0.0320(14) -0.0018(12) -0.0025(11) 0.0063(13)
C3' 0.0294(14) 0.0389(15) 0.0337(14) 0.0028(11) -0.0023(11) 0.0052(12)
C4' 0.0289(14) 0.0325(14) 0.0220(12) -0.0018(10) -0.0014(10) 0.0046(11)
C5' 0.0351(15) 0.0310(14) 0.0351(15) -0.0018(11) -0.0021(11) 0.0035(12)
C6' 0.054(2) 0.0292(14) 0.035(2) -0.0018(11) -0.0056(12) 0.0089(14)
C7' 0.050(2) 0.059(2) 0.040(2) -0.0118(14) -0.0067(13) 0.023(2)
N8' 0.065(2) 0.081(2) 0.063(2) -0.0173(14) -0.0135(14) 0.042(2)
N9' 0.0246(11) 0.0259(11) 0.0360(11) 0.0014(9) -0.0015(9) 0.0008(9)
C10' 0.0259(13) 0.0286(14) 0.0408(15) 0.0001(11) -0.0008(11) -0.0029(11)
C11' 0.039(2) 0.048(2) 0.047(2) 0.0024(13) 0.0067(12) -0.0075(13)
C12' 0.0292(14) 0.047(2) 0.052(2) -0.0009(13) -0.0062(12) -0.0014(13)
C13' 0.0288(14) 0.0279(14) 0.045(2) -0.0010(11) -0.0023(11) 0.0038(11)
C14' 0.038(2) 0.0353(15) 0.059(2) 0.0132(13) -0.0034(13) 0.0027(13)
C15' 0.047(2) 0.036(2) 0.052(2) -0.0105(13) -0.0071(13) -0.0019(14)

loop_
_atom_site_label
_atom_site_type_symbol
_atom_site_fract_x
_atom_site_fract_y
_atom_site_fract_z
_atom_site_U_iso_or_equiv
_atom_site_thermal_displace_type
_atom_site_occupancy
_atom_site_calc_flag
_atom_site_refinement_flags
C1 C 0.10788(14) 0.3777(2) 0.35279(12) 0.0325(6) Uani 1 d .
C2 C 0.14903(14) 0.4044(2) 0.29797(12) 0.0325(6) Uani 1 d .
H2A H 0.13078(14) 0.3848(2) 0.25638(12) 0.039 Uiso 1 calc R
C3 C 0.21631(13) 0.4594(2) 0.30448(11) 0.0285(6) Uani 1 d .
H3A H 0.24311(13) 0.4755(2) 0.26707(11) 0.034 Uiso 1 calc R
C4 C 0.24609(13) 0.49234(15) 0.36670(11) 0.0254(5) Uani 1 d .
C5 C 0.20397(13) 0.4628(2) 0.42156(11) 0.0295(6) Uani 1 d .
H5A H 0.22180(13) 0.4817(2) 0.46341(11) 0.035 Uiso 1 calc R
C6 C 0.13734(14) 0.4067(2) 0.41481(12) 0.0336(6) Uani 1 d .
H6A H 0.11152(14) 0.3878(2) 0.45206(12) 0.040 Uiso 1 calc R
C7 C 0.0336(2) 0.3269(2) 0.34616(12) 0.0413(7) Uani 1 d .
N8 N -0.0275(2) 0.2897(2) 0.34145(12) 0.0600(7) Uani 1 d .
N9 N 0.31245(11) 0.54900(13) 0.37280(9) 0.0281(5) Uani 1 d .
C10 C 0.34532(13) 0.5755(2) 0.43844(11) 0.0297(6) Uani 1 d .
H10A H 0.33046(13) 0.5264(2) 0.46884(11) 0.036 Uiso 1 calc R
C11 C 0.3076(2) 0.6648(2) 0.46217(12) 0.0411(7) Uani 1 d .
H11A H 0.2501(2) 0.6585(4) 0.4603(8) 0.062 Uiso 1 calc R
H11B H 0.3225(8) 0.7151(3) 0.4345(5) 0.062 Uiso 1 calc R
H11C H 0.3263(8) 0.6769(6) 0.5067(3) 0.062 Uiso 1 calc R
C12 C 0.43705(14) 0.5807(2) 0.44157(13) 0.0405(7) Uani 1 d .
H12A H 0.45867(15) 0.5237(5) 0.4258(8) 0.061 Uiso 1 calc R
H12B H 0.4562(2) 0.5907(11) 0.4862(2) 0.061 Uiso 1 calc R
H12C H 0.45396(15) 0.6311(7) 0.4147(6) 0.061 Uiso 1 calc R
C13 C 0.33862(14) 0.6077(2) 0.31795(12) 0.0362(6) Uani 1 d .
H13A H 0.37281(14) 0.6553(2) 0.33913(12) 0.043 Uiso 1 calc R
C14 C 0.3931(2) 0.5574(2) 0.27202(13) 0.0522(8) Uani 1 d .
H14A H 0.4380(6) 0.5314(11) 0.2970(2) 0.078 Uiso 1 calc R
H14B H 0.4123(9) 0.6002(3) 0.2403(6) 0.078 Uiso 1 calc R
H14C H 0.3636(4) 0.5087(9) 0.2497(7) 0.078 Uiso 1 calc R
C15 C 0.2704(2) 0.6616(2) 0.28210(13) 0.0463(7) Uani 1 d .
H15A H 0.2360(6) 0.6878(10) 0.31375(13) 0.070 Uiso 1 calc R
H15B H 0.2398(6) 0.6204(3) 0.2536(6) 0.070 Uiso 1 calc R
H15C H 0.2927(2) 0.7102(8) 0.2565(7) 0.070 Uiso 1 calc R
C1' C 0.2931(2) 0.4797(2) 0.11523(11) 0.0389(7) Uani 1 d .
C2' C 0.30020(15) 0.5739(2) 0.10203(12) 0.0379(7) Uani 1 d .
H2'A H 0.35102(15) 0.5997(2) 0.09871(12) 0.045 Uiso 1 calc R
C3' C 0.23353(14) 0.6292(2) 0.09386(11) 0.0341(6) Uani 1 d .
H3'A H 0.24028(14) 0.6917(2) 0.08471(11) 0.041 Uiso 1 calc R
C4' C 0.15454(13) 0.5939(2) 0.09893(10) 0.0279(6) Uani 1 d .
C5' C 0.14893(15) 0.4984(2) 0.11331(11) 0.0338(6) Uani 1 d .
H5'A H 0.09853(15) 0.4720(2) 0.11788(11) 0.041 Uiso 1 calc R
C6' C 0.2163(2) 0.4435(2) 0.12069(12) 0.0396(7) Uani 1 d .
H6'A H 0.2104(2) 0.3807(2) 0.12952(12) 0.048 Uiso 1 calc R
C7' C 0.3636(2) 0.4228(2) 0.12370(13) 0.0499(8) Uani 1 d .
N8' N 0.4199(2) 0.3774(2) 0.13068(13) 0.0702(9) Uani 1 d .
N9' N 0.08792(11) 0.64907(13) 0.08850(9) 0.0289(5) Uani 1 d .
C10' C 0.00654(13) 0.6079(2) 0.08790(11) 0.0319(6) Uani 1 d .
H10B H 0.01192(13) 0.5427(2) 0.07540(11) 0.038 Uiso 1 calc R
C11' C -0.0273(2) 0.6094(2) 0.15569(13) 0.0448(7) Uani 1 d .
H11D H 0.0086(5) 0.5774(10) 0.1861(2) 0.067 Uiso 1 calc R
H11E H -0.0789(5) 0.5795(11) 0.1541(2) 0.067 Uiso 1 calc R
H11F H -0.0332(10) 0.6724(2) 0.1698(4) 0.067 Uiso 1 calc R
C12' C -0.05023(15) 0.6531(2) 0.03635(13) 0.0431(7) Uani 1 d .
H12D H -0.0247(4) 0.6557(10) -0.0049(2) 0.065 Uiso 1 calc R
H12E H -0.0630(8) 0.7147(5) 0.0502(4) 0.065 Uiso 1 calc R
H12F H -0.0987(4) 0.6173(7) 0.0314(6) 0.065 Uiso 1 calc R
C13' C 0.09047(15) 0.7512(2) 0.09754(12) 0.0341(6) Uani 1 d .
H13B H 0.03424(15) 0.7699(2) 0.10092(12) 0.041 Uiso 1 calc R
C14' C 0.1195(2) 0.8028(2) 0.03798(14) 0.0445(7) Uani 1 d .
H14D H 0.0916(7) 0.7801(8) -0.0011(2) 0.067 Uiso 1 calc R
H14E H 0.1762(2) 0.7932(10) 0.0348(5) 0.067 Uiso 1 calc R
H14F H 0.1089(9) 0.8678(2) 0.0427(4) 0.067 Uiso 1 calc R
C15' C 0.1327(2) 0.7819(2) 0.16239(13) 0.0455(7) Uani 1 d .
H15D H 0.1127(8) 0.7463(9) 0.1979(2) 0.068 Uiso 1 calc R
H15E H 0.1223(9) 0.8464(3) 0.1695(4) 0.068 Uiso 1 calc R
H15F H 0.1896(2) 0.7722(11) 0.1603(3) 0.068 Uiso 1 calc R

loop_
_atom_type_symbol
_atom_type_description
_atom_type_scat_dispersion_real
_atom_type_scat_dispersion_imag
_atom_type_scat_source
C C 0.0033 0.0016 'International Tables Vol C Tables 4.2.6.8 and 6.1.1.4'
H H 0.0000 0.0000 'International Tables Vol C Tables 4.2.6.8 and 6.1.1.4'
N N 0.0061 0.0033 'International Tables Vol C Tables 4.2.6.8 and 6.1.1.4'

loop_
_geom_angle_atom_site_label_1
_geom_angle_atom_site_label_2
_geom_angle_atom_site_label_3
_geom_angle
C2 C1 C6 118.5(2)
C2 C1 C7 121.3(2)
C6 C1 C7 120.1(2)
C3 C2 C1 120.8(2)
C2 C3 C4 121.9(2)
N9 C4 C5 122.3(2)
N9 C4 C3 121.7(2)
C5 C4 C3 116.0(2)
C6 C5 C4 121.8(2)
C5 C6 C1 120.9(2)
N8 C7 C1 177.0(3)
C4 N9 C10 120.0(2)
C4 N9 C13 122.3(2)
C10 N9 C13 115.2(2)
N9 C10 C11 111.5(2)
N9 C10 C12 112.3(2)
C11 C10 C12 111.8(2)
N9 C13 C14 113.3(2)
N9 C13 C15 114.3(2)
C14 C13 C15 113.6(2)
C6' C1' C2' 118.1(2)
C6' C1' C7' 121.6(3)
C2' C1' C7' 120.3(3)
C3' C2' C1' 121.1(2)
C2' C3' C4' 122.0(2)
N9' C4' C5' 122.5(2)
N9' C4' C3' 121.6(2)
C5' C4' C3' 115.9(2)
C6' C5' C4' 121.6(2)
C5' C6' C1' 121.5(2)
N8' C7' C1' 179.8(2)
C4' N9' C10' 120.0(2)
C4' N9' C13' 122.6(2)
C10' N9' C13' 114.9(2)
N9' C10' C11' 111.5(2)
N9' C10' C12' 111.8(2)
C11' C10' C12' 112.0(2)
N9' C13' C14' 113.3(2)
N9' C13' C15' 113.8(2)
C14' C13' C15' 113.3(2)

loop_
_geom_bond_atom_site_label_1
_geom_bond_atom_site_label_2
_geom_bond_distance
C1 C2 1.391(3)
C1 C6 1.397(3)
C1 C7 1.439(4)
C2 C3 1.374(3)
C3 C4 1.420(3)
C4 N9 1.376(3)
C4 C5 1.412(3)
C5 C6 1.375(3)
C7 N8 1.150(3)
N9 C10 1.470(3)
N9 C13 1.483(3)
C10 C11 1.523(3)
C10 C12 1.527(3)
C13 C14 1.518(4)
C13 C15 1.533(3)
C1' C6' 1.390(4)
C1' C2' 1.393(4)
C1' C7' 1.438(4)
C2' C3' 1.371(3)
C3' C4' 1.419(3)
C4' N9' 1.374(3)
C4' C5' 1.414(3)
C5' C6' 1.376(3)
C7' N8' 1.146(3)
N9' C10' 1.479(3)
N9' C13' 1.486(3)
C10' C11' 1.515(3)
C10' C12' 1.525(3)
C13' C14' 1.521(3)
C13' C15' 1.531(3)

loop_
_geom_torsion_atom_site_label_1
_geom_torsion_atom_site_label_2
_geom_torsion_atom_site_label_3
_geom_torsion_atom_site_label_4
_geom_torsion
C6 C1 C2 C3 -1.1(3)
C7 C1 C2 C3 174.6(2)
C1 C2 C3 C4 -0.9(4)
C2 C3 C4 N9 -178.6(2)
C2 C3 C4 C5 2.0(3)
N9 C4 C5 C6 179.5(2)
C3 C4 C5 C6 -1.1(3)
C4 C5 C6 C1 -0.9(4)
C2 C1 C6 C5 2.1(4)
C7 C1 C6 C5 -173.8(2)
C2 C1 C7 N8 -103.7(54)
C6 C1 C7 N8 72.0(54)
C5 C4 N9 C10 4.4(3)
C3 C4 N9 C10 -175.0(2)
C5 C4 N9 C13 -156.8(2)
C3 C4 N9 C13 23.8(3)
C4 N9 C10 C11 -90.5(2)
C13 N9 C10 C11 72.0(2)
C4 N9 C10 C12 143.1(2)
C13 N9 C10 C12 -54.4(3)
C4 N9 C13 C14 -86.3(3)
C10 N9 C13 C14 111.7(2)
C4 N9 C13 C15 46.0(3)
C10 N9 C13 C15 -116.0(2)
C6' C1' C2' C3' -0.8(4)
C7' C1' C2' C3' -180.0(2)
C1' C2' C3' C4' 0.6(4)
C2' C3' C4' N9' -177.8(2)
C2' C3' C4' C5' 0.4(3)
N9' C4' C5' C6' 177.1(2)
C3' C4' C5' C6' -1.1(3)
C4' C5' C6' C1' 0.9(4)
C2' C1' C6' C5' 0.1(4)
C7' C1' C6' C5' 179.2(2)
C6' C1' C7' N8' -82.9(1000)
C2' C1' C7' N8' 96.2(1000)
C5' C4' N9' C10' -3.9(3)
C3' C4' N9' C10' 174.1(2)
C5' C4' N9' C13' 157.1(2)
C3' C4' N9' C13' -24.9(3)
C4' N9' C10' C11' 91.2(2)
C13' N9' C10' C11' -71.2(3)
C4' N9' C10' C12' -142.5(2)
C13' N9' C10' C12' 55.1(3)
C4' N9' C13' C14' 83.3(3)
C10' N9' C13' C14' -114.8(2)
C4' N9' C13' C15' -48.0(3)
C10' N9' C13' C15' 113.9(2)
